data_7250562
loop_
_publ_author_name
'Liu, Huimin'
'Zhuang, Zeyan'
'Hou, Yawen'
'Zhu, Yujiao'
'Xu, Ruofeng'
'Chen, Bin'
'Hu, Rong'
'Zhao, Zujin'

_publ_section_title
;
 Oxidation reduces spin-orbital coupling to achieve robust fluorescent
 emission in halogen substituted
 dithieno[3,2-b:2&#x2032;,3&#x2032;-d]thiophene
;
_journal_name_full 'Physical Chemistry Chemical Physics'
_journal_paper_doi 10.1039/D5CP01121C
_journal_year 2025
_chemical_formula_moiety 'C8 H2 Cl2 O2 S3'
_chemical_formula_sum 'C8 H2 Cl2 O2 S3'
_chemical_formula_weight 297.18
_space_group_crystal_system monoclinic
_space_group_IT_number 15
_space_group_name_Hall '-C 2yc'
_space_group_name_H-M_alt 'C 1 2/c 1'
_atom_sites_solution_hydrogens geom
_audit_creation_method SHELXL-2019/2
_audit_update_record
;
2024-08-21 deposited with the CCDC.	2025-06-17 downloaded from the CCDC.
;
_cell_angle_alpha 90
_cell_angle_beta 101.26(3)
_cell_angle_gamma 90
_cell_formula_units_Z 4
_cell_length_a 16.031(3)
_cell_length_b 6.9802(14)
_cell_length_c 9.3455(19)
_cell_measurement_reflns_used 4193
_cell_measurement_temperature 293(2)
_cell_measurement_theta_max 27.5
_cell_measurement_theta_min 3.5
_cell_volume 1025.6(4)
_computing_cell_refinement RAPID-AUTO
_computing_data_collection 'RAPID-AUTO (Rigaku, 1998)'
_computing_data_reduction 'CrystalStructure (Rigaku/MSC, 2004)'
_computing_molecular_graphics 'ORTEPII (Johnson, 1976)'
_computing_publication_material 'SHELXL-2016/6 (Sheldrick, 2016)'
_computing_structure_refinement 'SHELXL-2016/6 (Sheldrick, 2016)'
_computing_structure_solution 'SHELXL-2016/6 (Sheldrick, 2016)'
_diffrn_ambient_temperature 293(2)
_diffrn_measured_fraction_theta_full 0.994
_diffrn_measured_fraction_theta_max 0.994
_diffrn_measurement_device_type 'Rigaku R-AXIS RAPID'
_diffrn_measurement_method '\w scans'
_diffrn_radiation_type MoK\a
_diffrn_radiation_wavelength 0.71073
_diffrn_reflns_av_R_equivalents 0.0722
_diffrn_reflns_av_unetI/netI 0.1067
_diffrn_reflns_Laue_measured_fraction_full 0.994
_diffrn_reflns_Laue_measured_fraction_max 0.994
_diffrn_reflns_limit_h_max 18
_diffrn_reflns_limit_h_min -18
_diffrn_reflns_limit_k_max 8
_diffrn_reflns_limit_k_min -8
_diffrn_reflns_limit_l_max 11
_diffrn_reflns_limit_l_min -11
_diffrn_reflns_number 3862
_diffrn_reflns_point_group_measured_fraction_full 0.994
_diffrn_reflns_point_group_measured_fraction_max 0.994
_diffrn_reflns_theta_full 25.013
_diffrn_reflns_theta_max 25.013
_diffrn_reflns_theta_min 3.193
_exptl_absorpt_coefficient_mu 1.213
_exptl_absorpt_correction_T_max 0.812
_exptl_absorpt_correction_T_min 0.723
_exptl_absorpt_correction_type empirical
_exptl_absorpt_process_details 'ABSCOR (Higashi, 1995)'
_exptl_crystal_colour yellow
_exptl_crystal_density_diffrn 1.925
_exptl_crystal_description block
_exptl_crystal_F_000 592
_exptl_crystal_recrystallization_method 'Re-crystallisation from solvent: DCM'
_exptl_crystal_size_max 0.46
_exptl_crystal_size_mid 0.30
_exptl_crystal_size_min 0.22
_refine_diff_density_max 0.599
_refine_diff_density_min -0.440
_refine_diff_density_rms 0.105
_refine_ls_extinction_coef 0.055(4)
_refine_ls_extinction_expression Fc^*^=kFc[1+0.001xFc^2^\l^3^/sin(2\q)]^-1/4^
_refine_ls_extinction_method 'SHELXL-2019/2 (Sheldrick 2019)'
_refine_ls_goodness_of_fit_ref 1.086
_refine_ls_hydrogen_treatment constr
_refine_ls_matrix_type full
_refine_ls_number_parameters 70
_refine_ls_number_reflns 902
_refine_ls_number_restraints 0
_refine_ls_restrained_S_all 1.086
_refine_ls_R_factor_all 0.0386
_refine_ls_R_factor_gt 0.0353
_refine_ls_shift/su_max 0.001
_refine_ls_shift/su_mean 0.000
_refine_ls_structure_factor_coef Fsqd
_refine_ls_weighting_details 'w=1/[\s^2^(Fo^2^)+(0.0432P)^2^+0.2085P] where P=(Fo^2^+2Fc^2^)/3'
_refine_ls_weighting_scheme calc
_refine_ls_wR_factor_gt 0.0855
_refine_ls_wR_factor_ref 0.0874
_reflns_Friedel_coverage 0.000
_reflns_number_gt 837
_reflns_number_total 902
_reflns_threshold_expression 'I > 2\s(I)'
_cod_data_source_file d5cp01121c2.cif
_cod_data_source_block tref
_cod_original_sg_symbol_H-M 'C 2/c'
_cod_database_code 7250562
_shelx_shelxl_version_number 2019/2
_shelx_space_group_comment
;
The symmetry employed for this shelxl refinement is uniquely defined
by the following loop, which should always be used as a source of
symmetry information in preference to the above space-group names.
They are only intended as comments.
;

loop_
_space_group_symop_operation_xyz
'x, y, z'
'-x, y, -z+1/2'
'x+1/2, y+1/2, z'
'-x+1/2, y+1/2, -z+1/2'
'-x, -y, -z'
'x, -y, z-1/2'
'-x+1/2, -y+1/2, -z'
'x+1/2, -y+1/2, z-1/2'

loop_
_atom_site_label
_atom_site_type_symbol
_atom_site_fract_x
_atom_site_fract_y
_atom_site_fract_z
_atom_site_U_iso_or_equiv
_atom_site_adp_type
_atom_site_occupancy
_atom_site_site_symmetry_order
_atom_site_calc_flag
_atom_site_refinement_flags_posn
_atom_site_refinement_flags_adp
_atom_site_refinement_flags_occupancy
_atom_site_disorder_assembly
_atom_site_disorder_group
S1 S 0.59438(3) 0.65073(7) 0.41405(6) 0.0326(3) Uani 1 1 d . . . . .
S2 S 0.500000 0.12256(9) 0.250000 0.0324(3) Uani 1 2 d S T P . .
Cl1 Cl 0.73330(4) 0.54439(9) 0.65848(6) 0.0470(3) Uani 1 1 d . . . . .
O1 O 0.44641(11) 0.0155(2) 0.32667(19) 0.0519(5) Uani 1 1 d . . . . .
C1 C 0.62805(13) 0.2930(3) 0.4813(2) 0.0309(5) Uani 1 1 d . . . . .
H1A H 0.652268 0.182504 0.527255 0.037 Uiso 1 1 calc R U . . .
C2 C 0.65291(13) 0.4761(3) 0.5202(2) 0.0314(5) Uani 1 1 d . . . . .
C3 C 0.53457(12) 0.4782(3) 0.3125(2) 0.0267(5) Uani 1 1 d . . . . .
C4 C 0.56042(13) 0.2980(3) 0.3615(2) 0.0285(5) Uani 1 1 d . . . . .

loop_
_atom_site_aniso_label
_atom_site_aniso_U_11
_atom_site_aniso_U_22
_atom_site_aniso_U_33
_atom_site_aniso_U_23
_atom_site_aniso_U_13
_atom_site_aniso_U_12
S1 0.0336(4) 0.0245(4) 0.0393(4) -0.00346(19) 0.0063(3) -0.00369(19)
S2 0.0405(5) 0.0201(4) 0.0337(5) 0.000 0.0005(4) 0.000
Cl1 0.0409(4) 0.0543(5) 0.0418(4) -0.0064(2) -0.0022(3) -0.0109(3)
O1 0.0604(11) 0.0394(9) 0.0519(10) 0.0123(7) 0.0008(9) -0.0222(8)
C1 0.0314(11) 0.0300(10) 0.0319(12) 0.0034(8) 0.0075(9) 0.0006(8)
C2 0.0277(10) 0.0369(11) 0.0296(11) -0.0003(9) 0.0059(9) -0.0040(9)
C3 0.0271(10) 0.0229(10) 0.0314(11) -0.0009(7) 0.0086(9) -0.0013(8)
C4 0.0305(11) 0.0243(10) 0.0311(11) 0.0007(8) 0.0072(9) -0.0012(8)

loop_
_atom_type_symbol
_atom_type_description
_atom_type_scat_dispersion_real
_atom_type_scat_dispersion_imag
_atom_type_scat_source
C C 0.0033 0.0016 'International Tables Vol C Tables 4.2.6.8 and 6.1.1.4'
H H 0.0000 0.0000 'International Tables Vol C Tables 4.2.6.8 and 6.1.1.4'
O O 0.0106 0.0060 'International Tables Vol C Tables 4.2.6.8 and 6.1.1.4'
S S 0.1246 0.1234 'International Tables Vol C Tables 4.2.6.8 and 6.1.1.4'
Cl Cl 0.1484 0.1585 'International Tables Vol C Tables 4.2.6.8 and 6.1.1.4'

loop_
_geom_angle_atom_site_label_1
_geom_angle_atom_site_label_2
_geom_angle_atom_site_label_3
_geom_angle
_geom_angle_site_symmetry_1
_geom_angle_site_symmetry_3
_geom_angle_publ_flag
C3 S1 C2 90.26(10) . . ?
O1 S2 O1 117.07(15) . 2_655 ?
O1 S2 C4 112.32(9) . . ?
O1 S2 C4 110.06(10) 2_655 . ?
O1 S2 C4 110.06(10) . 2_655 ?
O1 S2 C4 112.32(9) 2_655 2_655 ?
C4 S2 C4 92.37(13) . 2_655 ?
C2 C1 C4 109.26(18) . . ?
C2 C1 H1A 125.4 . . ?
C4 C1 H1A 125.4 . . ?
C1 C2 Cl1 126.95(17) . . ?
C1 C2 S1 114.17(17) . . ?
Cl1 C2 S1 118.89(11) . . ?
C4 C3 C3 113.76(12) . 2_655 ?
C4 C3 S1 111.12(16) . . ?
C3 C3 S1 135.10(7) 2_655 . ?
C3 C4 C1 115.18(17) . . ?
C3 C4 S2 110.04(16) . . ?
C1 C4 S2 134.74(14) . . ?

loop_
_geom_bond_atom_site_label_1
_geom_bond_atom_site_label_2
_geom_bond_distance
_geom_bond_site_symmetry_2
_geom_bond_publ_flag
S1 C3 1.707(2) . ?
S1 C2 1.728(2) . ?
S2 O1 1.4319(15) . ?
S2 O1 1.4320(15) 2_655 ?
S2 C4 1.769(2) . ?
S2 C4 1.769(2) 2_655 ?
Cl1 C2 1.705(2) . ?
C1 C2 1.367(3) . ?
C1 C4 1.399(3) . ?
C1 H1A 0.9300 . ?
C3 C4 1.375(3) . ?
C3 C3 1.445(4) 2_655 ?

loop_
_geom_torsion_atom_site_label_1
_geom_torsion_atom_site_label_2
_geom_torsion_atom_site_label_3
_geom_torsion_atom_site_label_4
_geom_torsion
_geom_torsion_site_symmetry_1
_geom_torsion_site_symmetry_2
_geom_torsion_site_symmetry_3
_geom_torsion_site_symmetry_4
_geom_torsion_publ_flag
C4 C1 C2 Cl1 -179.37(14) . . . . ?
C4 C1 C2 S1 0.6(2) . . . . ?
C3 S1 C2 C1 -0.36(15) . . . . ?
C3 S1 C2 Cl1 179.60(13) . . . . ?
C2 S1 C3 C4 0.01(14) . . . . ?
C2 S1 C3 C3 -178.5(3) . . . 2_655 ?
C3 C3 C4 C1 179.21(18) 2_655 . . . ?
S1 C3 C4 C1 0.3(2) . . . . ?
C3 C3 C4 S2 1.1(2) 2_655 . . . ?
S1 C3 C4 S2 -177.81(8) . . . . ?
C2 C1 C4 C3 -0.6(3) . . . . ?
C2 C1 C4 S2 176.95(14) . . . . ?
O1 S2 C4 C3 -113.23(15) . . . . ?
O1 S2 C4 C3 114.43(15) 2_655 . . . ?
C4 S2 C4 C3 -0.39(9) 2_655 . . . ?
O1 S2 C4 C1 69.1(2) . . . . ?
O1 S2 C4 C1 -63.2(2) 2_655 . . . ?
C4 S2 C4 C1 -178.0(2) 2_655 . . . ?
